data_7049356
loop_
_publ_author_name
'Hey, Daniela A.'
'Fischer, Pauline J.'
'Baratta, Walter'
'K\"uhn, Fritz E'

_publ_section_title
;
 Ru(O<sub>2</sub>CCF<sub>3</sub>)<sub>2</sub>(PPh<sub>3</sub>)<sub>2</sub>
 and ruthenium phosphine complexes bearing fluoroacetate ligands:
 synthesis, characterization and catalytic activity.
;
_journal_issue 14
_journal_name_full 'Dalton transactions (Cambridge, England : 2003)'
_journal_page_first 4625
_journal_page_last 4635
_journal_paper_doi 10.1039/c9dt00334g
_journal_volume 48
_journal_year 2019
_chemical_compound_source 'see text'
_chemical_formula_moiety 'C34 H36 F6 N2 O4 P2 Ru'
_chemical_formula_sum 'C34 H36 F6 N2 O4 P2 Ru'
_chemical_formula_weight 813.66
_space_group_IT_number 2
_space_group_name_Hall '-P 1'
_space_group_name_H-M_alt 'P -1'
_symmetry_cell_setting triclinic
_symmetry_Int_Tables_number 2
_symmetry_space_group_name_Hall '-P 1'
_symmetry_space_group_name_H-M 'P -1'
_atom_sites_solution_hydrogens mixed
_audit_update_record
;
2019-03-06 deposited with the CCDC.    2019-03-07 downloaded from the CCDC.
;
_cell_angle_alpha 72.020(3)
_cell_angle_beta 77.186(3)
_cell_angle_gamma 65.201(3)
_cell_formula_units_Z 2
_cell_length_a 10.6493(8)
_cell_length_b 10.9413(8)
_cell_length_c 17.1095(13)
_cell_measurement_reflns_used 9866
_cell_measurement_temperature 100
_cell_measurement_theta_max 25.7409
_cell_measurement_theta_min 2.3599
_cell_volume 1711.5(2)
_computing_cell_refinement 'SAINT (Bruker, 2017)'
_computing_data_collection 'APEX III Control Software (Bruker, 2016)'
_computing_data_reduction 'SAINT (Bruker, 2017)'
_computing_molecular_graphics 'PLATON (Spek, 2011)'
_computing_publication_material 'PLATON (Spek, 2011), enCIFer (Allen, 2014)'
_computing_structure_refinement 'SHELXL2014 (Sheldrick, 2014), SHELXLE (Huebschle, 2011)'
_computing_structure_solution 'SHELXT (Sheldrick, 2015)'
_diffrn_ambient_temperature 100
_diffrn_detector ' CMOS plate '
_diffrn_detector_area_resol_mean 16
_diffrn_measured_fraction_theta_full 0.999
_diffrn_measured_fraction_theta_max 0.999
_diffrn_measurement_device ' \k-geometry diffractometer '
_diffrn_measurement_device_type ' Bruker Photon CMOS '
_diffrn_measurement_method ' phi- and omega-rotation '
_diffrn_radiation_monochromator 'Helios optic'
_diffrn_radiation_probe x-ray
_diffrn_radiation_source 'TXS rotating anode'
_diffrn_radiation_type MoK\a
_diffrn_radiation_wavelength 0.71073
_diffrn_reflns_av_R_equivalents 0.0316
_diffrn_reflns_av_unetI/netI 0.0132
_diffrn_reflns_limit_h_max 12
_diffrn_reflns_limit_h_min -12
_diffrn_reflns_limit_k_max 13
_diffrn_reflns_limit_k_min -13
_diffrn_reflns_limit_l_max 20
_diffrn_reflns_limit_l_min -20
_diffrn_reflns_number 68362
_diffrn_reflns_reduction_process
;
;
_diffrn_reflns_theta_full 25.03
_diffrn_reflns_theta_max 25.03
_diffrn_reflns_theta_min 2.35
_exptl_absorpt_coefficient_mu 0.625
_exptl_absorpt_correction_T_max 0.7453
_exptl_absorpt_correction_T_min 0.7155
_exptl_absorpt_correction_type multi-scan
_exptl_absorpt_process_details 'SADABS 2016/2, Bruker, 2016'
_exptl_crystal_colour 'clear yellow'
_exptl_crystal_density_diffrn 1.579
_exptl_crystal_density_method 'Not Measured'
_exptl_crystal_description fragment
_exptl_crystal_F_000 828
_exptl_crystal_size_max 0.227
_exptl_crystal_size_mid 0.074
_exptl_crystal_size_min 0.065
_refine_diff_density_max 0.611
_refine_diff_density_min -0.656
_refine_diff_density_rms 0.060
_refine_ls_extinction_method none
_refine_ls_goodness_of_fit_ref 1.053
_refine_ls_hydrogen_treatment mixed
_refine_ls_matrix_type full
_refine_ls_number_parameters 511
_refine_ls_number_reflns 6045
_refine_ls_number_restraints 118
_refine_ls_restrained_S_all 1.076
_refine_ls_R_factor_all 0.0270
_refine_ls_R_factor_gt 0.0237
_refine_ls_shift/su_max 0.009
_refine_ls_shift/su_mean 0.000
_refine_ls_structure_factor_coef Fsqd
_refine_ls_weighting_details 'W=1/[\S^2^(FO^2^)+(0.0201P)^2^+2.3716P] WHERE P=(FO^2^+2FC^2^)/3'
_refine_ls_weighting_scheme calc
_refine_ls_wR_factor_gt 0.0548
_refine_ls_wR_factor_ref 0.0567
_reflns_number_gt 5566
_reflns_number_total 6045
_reflns_threshold_expression I>2\s(I)
_cod_data_source_file c9dt00334g2.cif
_cod_data_source_block complex8
_cod_depositor_comments 'Adding full bibliography for 7049354--7049361.cif.'
_cod_database_code 7049356

loop_
_space_group_symop_id
_space_group_symop_operation_xyz
1 x,y,z
2 -x,-y,-z

loop_
_atom_site_aniso_label
_atom_site_aniso_U_11
_atom_site_aniso_U_22
_atom_site_aniso_U_33
_atom_site_aniso_U_23
_atom_site_aniso_U_13
_atom_site_aniso_U_12
Ru1 0.0100(1) 0.0122(1) 0.0114(1) -0.0016(1) -0.0012(1) -0.0035(1)
P1 0.0116(2) 0.0124(2) 0.0137(2) -0.0014(2) -0.0023(2) -0.0041(2)
P2 0.0100(2) 0.0111(2) 0.0122(2) -0.0016(2) -0.0016(2) -0.0034(2)
F1 0.0289(15) 0.0215(10) 0.0359(16) 0.0051(11) -0.0080(12) -0.0111(10)
F1A 0.0307(16) 0.0219(11) 0.0302(15) 0.0053(12) -0.0043(13) -0.0088(12)
F1B 0.0322(16) 0.0270(11) 0.0302(13) 0.0073(11) -0.0023(14) -0.0053(13)
F2 0.0296(13) 0.0261(10) 0.0330(16) 0.0004(12) 0.0012(13) 0.0008(10)
F2A 0.0298(16) 0.0276(11) 0.0325(15) 0.0042(12) -0.0066(14) -0.0034(12)
F2B 0.0261(14) 0.0258(11) 0.0328(16) 0.0020(13) -0.0066(14) -0.0038(10)
F3 0.0270(16) 0.0261(10) 0.0238(12) 0.0027(9) -0.0067(13) -0.0071(12)
F3A 0.0322(15) 0.0248(11) 0.0362(16) 0.0010(12) -0.0015(14) -0.0016(12)
F3B 0.0288(15) 0.0211(10) 0.0327(16) -0.0018(12) -0.0067(13) -0.0071(11)
F4 0.0751(12) 0.0268(8) 0.0410(9) -0.0037(7) -0.0395(9) -0.0021(8)
F5 0.0274(8) 0.0260(8) 0.0716(12) -0.0187(8) -0.0104(8) 0.0094(6)
F6 0.0393(8) 0.0208(7) 0.0473(9) -0.0038(6) -0.0091(7) -0.0077(6)
O1 0.0176(7) 0.0167(7) 0.0159(7) 0.0014(6) -0.0051(6) -0.0063(6)
O2 0.0317(9) 0.0202(8) 0.0490(11) 0.0030(8) -0.0252(8) -0.0090(7)
O3 0.0154(7) 0.0164(7) 0.0184(7) -0.0043(6) -0.0038(6) -0.0022(6)
O4 0.0165(8) 0.0357(9) 0.0298(9) -0.0117(7) -0.0010(7) -0.0033(7)
N1 0.0177(9) 0.0248(10) 0.0175(9) -0.0032(8) 0.0002(7) -0.0099(8)
N2 0.0144(9) 0.0198(9) 0.0135(9) -0.0033(7) -0.0010(7) -0.0050(8)
C1 0.0172(10) 0.0200(11) 0.0158(10) 0.0014(8) -0.0041(8) -0.0064(9)
C2 0.0287(12) 0.0210(12) 0.0250(12) 0.0014(9) -0.0123(10) -0.0087(10)
C3 0.0175(11) 0.0209(11) 0.0206(11) -0.0098(9) -0.0070(9) -0.0029(9)
C4 0.0267(12) 0.0199(12) 0.0351(13) -0.0123(10) -0.0137(10) 0.0036(10)
C5 0.0232(12) 0.0388(14) 0.0137(10) -0.0052(10) 0.0026(9) -0.0141(10)
C6 0.0168(10) 0.0331(13) 0.0161(10) -0.0103(9) 0.0003(8) -0.0076(9)
C8 0.0143(10) 0.0138(10) 0.0217(11) -0.0060(8) -0.0026(8) -0.0033(8)
C9 0.0157(10) 0.0136(10) 0.0175(10) -0.0052(8) -0.0023(8) -0.0035(8)
C10 0.0137(10) 0.0163(10) 0.0196(10) -0.0071(8) 0.0011(8) -0.0037(8)
C11 0.0116(9) 0.0146(10) 0.0168(10) -0.0022(8) -0.0025(8) -0.0022(8)
C12 0.0167(10) 0.0174(10) 0.0170(10) 0.0010(8) -0.0038(8) -0.0108(9)
C13 0.0174(11) 0.0342(13) 0.0187(11) -0.0043(9) -0.0007(9) -0.0132(10)
C14 0.0264(13) 0.0565(17) 0.0173(11) -0.0033(11) -0.0026(9) -0.0237(12)
C15 0.0260(13) 0.0410(15) 0.0278(13) 0.0118(11) -0.0164(10) -0.0190(11)
C16 0.0203(11) 0.0199(11) 0.0391(14) 0.0034(10) -0.0128(10) -0.0077(9)
C17 0.0211(11) 0.0153(10) 0.0248(11) -0.0004(9) -0.0078(9) -0.0088(9)
C18 0.0175(10) 0.0151(10) 0.0161(10) -0.0036(8) -0.0009(8) -0.0070(8)
C19 0.0203(11) 0.0186(11) 0.0195(11) -0.0016(9) -0.0042(9) -0.0073(9)
C20 0.0187(11) 0.0240(12) 0.0269(12) -0.0056(9) -0.0021(9) -0.0102(9)
C21 0.0247(12) 0.0175(11) 0.0242(11) -0.0027(9) 0.0026(9) -0.0118(9)
C22 0.0303(13) 0.0258(13) 0.0389(15) 0.0128(11) -0.0131(11) -0.0121(11)
C23 0.0221(12) 0.0309(13) 0.0388(14) 0.0090(11) -0.0134(10) -0.0139(10)
C24 0.0174(10) 0.0091(9) 0.0130(9) -0.0027(7) -0.0018(8) -0.0045(8)
C25 0.0176(10) 0.0147(10) 0.0167(10) -0.0049(8) -0.0015(8) -0.0064(8)
C26 0.0243(11) 0.0154(10) 0.0170(10) -0.0050(8) 0.0028(8) -0.0105(9)
C27 0.0321(12) 0.0128(10) 0.0134(10) -0.0014(8) -0.0025(9) -0.0066(9)
C28 0.0209(11) 0.0152(10) 0.0183(11) -0.0026(8) -0.0063(9) -0.0025(9)
C29 0.0164(10) 0.0122(10) 0.0168(10) -0.0034(8) -0.0016(8) -0.0043(8)
C30 0.0172(10) 0.0183(10) 0.0112(9) -0.0027(8) 0.0015(8) -0.0105(8)
C31 0.0160(10) 0.0226(11) 0.0178(10) -0.0044(9) -0.0004(8) -0.0085(9)
C32 0.0227(11) 0.0372(13) 0.0212(11) -0.0071(10) -0.0028(9) -0.0167(10)
C33 0.0393(14) 0.0383(14) 0.0188(11) -0.0099(10) 0.0018(10) -0.0279(12)
C34 0.0409(14) 0.0192(11) 0.0205(11) -0.0053(9) 0.0012(10) -0.0157(10)
C35 0.0256(11) 0.0183(11) 0.0156(10) -0.0018(8) -0.0023(9) -0.0096(9)

loop_
_atom_site_label
_atom_site_type_symbol
_atom_site_thermal_displace_type
_atom_site_fract_x
_atom_site_fract_y
_atom_site_fract_z
_atom_site_occupancy
_atom_site_U_iso_or_equiv
_atom_site_calc_flag
_atom_site_refinement_flags
_atom_site_disorder_assembly
_atom_site_disorder_group
Ru1 Ru Uani 0.28240(2) 0.58896(2) 0.80313(2) 1.000 0.0118(1) d . . .
P1 P Uani 0.23462(5) 0.47387(5) 0.72936(3) 1.000 0.0130(1) d . . .
P2 P Uani 0.46263(5) 0.62476(5) 0.71148(3) 1.000 0.0116(1) d . . .
F1 F Uani 0.5040(5) 0.1195(4) 0.9356(4) 0.456(5) 0.0304(8) d DUP A 1
F1A F Uani 0.4568(7) 0.1507(6) 0.9828(4) 0.223(2) 0.0307(8) d DUP A 2
F1B F Uani 0.5446(7) 0.1562(7) 1.0198(4) 0.321(5) 0.0356(8) d DUP A 3
F2 F Uani 0.7012(6) 0.1443(5) 0.9021(3) 0.456(5) 0.0362(8) d DUP A 1
F2A F Uani 0.6503(8) 0.1545(7) 0.9979(5) 0.223(2) 0.0349(8) d DUP A 2
F2B F Uani 0.7151(7) 0.1390(7) 0.9297(4) 0.321(5) 0.0320(8) d DUP A 3
F3 F Uani 0.5909(6) 0.1617(4) 1.0222(3) 0.456(5) 0.0282(7) d DUP A 1
F3A F Uani 0.6221(9) 0.1326(7) 0.8823(4) 0.223(2) 0.0368(8) d DUP A 2
F3B F Uani 0.5443(8) 0.1154(5) 0.9034(5) 0.321(5) 0.0289(8) d DUP A 3
F4 F Uani -0.03396(19) 1.00852(15) 0.63951(10) 1.000 0.0490(6) d . . .
F5 F Uani -0.13450(15) 1.10015(15) 0.74292(11) 1.000 0.0460(5) d . . .
F6 F Uani 0.07745(15) 1.07319(14) 0.69759(10) 1.000 0.0374(5) d . . .
O1 O Uani 0.40705(14) 0.38676(14) 0.86367(8) 1.000 0.0176(4) d . . .
O2 O Uani 0.55668(18) 0.41942(17) 0.92258(11) 1.000 0.0331(5) d . . .
O3 O Uani 0.15698(14) 0.79508(14) 0.74995(9) 1.000 0.0177(4) d . . .
O4 O Uani -0.05140(16) 0.83661(18) 0.82702(10) 1.000 0.0290(5) d . . .
N1 N Uani 0.1247(2) 0.5615(2) 0.90393(11) 1.000 0.0202(5) d . . .
N2 N Uani 0.31590(19) 0.6778(2) 0.88967(11) 1.000 0.0167(5) d . . .
C1 C Uani 0.5051(2) 0.3507(2) 0.90631(13) 1.000 0.0189(6) d . . .
C2 C Uani 0.5706(2) 0.1921(2) 0.94117(14) 1.000 0.0253(7) d . . .
C3 C Uani 0.0337(2) 0.8671(2) 0.77137(13) 1.000 0.0192(6) d . . .
C4 C Uani -0.0152(2) 1.0139(2) 0.71306(15) 1.000 0.0284(7) d . . .
C5 C Uani 0.1584(2) 0.5747(3) 0.97983(13) 1.000 0.0255(7) d . . .
C6 C Uani 0.2002(2) 0.6973(2) 0.95716(13) 1.000 0.0219(6) d . . .
C8 C Uani 0.3885(2) 0.3497(2) 0.68282(13) 1.000 0.0168(6) d . . .
C9 C Uani 0.4683(2) 0.4196(2) 0.60930(12) 1.000 0.0159(6) d . . .
C10 C Uani 0.6091(2) 0.4095(2) 0.62435(13) 1.000 0.0171(6) d . . .
C11 C Uani 0.6120(2) 0.4664(2) 0.69544(12) 1.000 0.0155(6) d . . .
C12 C Uani 0.1215(2) 0.5713(2) 0.64651(12) 1.000 0.0164(6) d . . .
C13 C Uani 0.1475(2) 0.5392(2) 0.57034(13) 1.000 0.0230(7) d . . .
C14 C Uani 0.0566(2) 0.6198(3) 0.51061(14) 1.000 0.0319(8) d . . .
C15 C Uani -0.0628(2) 0.7301(3) 0.52701(15) 1.000 0.0320(8) d . . .
C16 C Uani -0.0924(2) 0.7595(2) 0.60325(15) 1.000 0.0274(7) d . . .
C17 C Uani -0.0003(2) 0.6819(2) 0.66246(14) 1.000 0.0199(6) d . . .
C18 C Uani 0.1455(2) 0.3564(2) 0.79261(12) 1.000 0.0162(6) d . . .
C19 C Uani 0.0144(2) 0.3721(2) 0.78038(13) 1.000 0.0199(6) d . . .
C20 C Uani -0.0454(2) 0.2779(2) 0.82729(14) 1.000 0.0227(7) d . . .
C21 C Uani 0.0243(2) 0.1661(2) 0.88685(14) 1.000 0.0223(7) d . . .
C22 C Uani 0.1532(3) 0.1501(3) 0.90097(16) 1.000 0.0346(8) d . . .
C23 C Uani 0.2131(2) 0.2451(3) 0.85456(16) 1.000 0.0318(8) d . . .
C24 C Uani 0.4402(2) 0.73551(19) 0.60608(12) 1.000 0.0133(5) d . . .
C25 C Uani 0.5529(2) 0.7639(2) 0.55628(12) 1.000 0.0160(6) d . . .
C26 C Uani 0.5374(2) 0.8475(2) 0.47685(13) 1.000 0.0185(6) d . . .
C27 C Uani 0.4094(2) 0.9038(2) 0.44610(13) 1.000 0.0205(6) d . . .
C28 C Uani 0.2972(2) 0.8765(2) 0.49478(13) 1.000 0.0193(6) d . . .
C29 C Uani 0.3121(2) 0.7931(2) 0.57471(12) 1.000 0.0156(6) d . . .
C30 C Uani 0.5375(2) 0.7165(2) 0.74919(12) 1.000 0.0150(6) d . . .
C31 C Uani 0.6557(2) 0.6499(2) 0.79097(13) 1.000 0.0188(6) d . . .
C32 C Uani 0.7037(2) 0.7252(3) 0.82076(14) 1.000 0.0251(7) d . . .
C33 C Uani 0.6340(3) 0.8660(3) 0.81130(14) 1.000 0.0276(8) d . . .
C34 C Uani 0.5128(3) 0.9332(2) 0.77220(14) 1.000 0.0260(7) d . . .
C35 C Uani 0.4652(2) 0.8596(2) 0.74095(13) 1.000 0.0199(6) d . . .
H1 H Uiso 0.048(3) 0.628(3) 0.8888(16) 1.000 0.0300 d U . .
H1A H Uiso 0.117(3) 0.482(3) 0.9120(16) 1.000 0.0300 d U . .
H2 H Uiso 0.392(3) 0.621(3) 0.9103(16) 1.000 0.0250 d U . .
H2A H Uiso 0.326(3) 0.753(3) 0.8665(16) 1.000 0.0250 d U . .
H5A H Uiso 0.23550 0.48930 1.00340 1.000 0.0310 c RU . .
H5B H Uiso 0.07620 0.58820 1.02170 1.000 0.0310 c RU . .
H6A H Uiso 0.12020 0.78390 0.93860 1.000 0.0260 c RU . .
H6B H Uiso 0.23050 0.70430 1.00570 1.000 0.0260 c RU . .
H8A H Uiso 0.45220 0.28910 0.72570 1.000 0.0200 c RU . .
H8B H Uiso 0.35860 0.29010 0.66400 1.000 0.0200 c RU . .
H9A H Uiso 0.48350 0.37780 0.56260 1.000 0.0190 c RU . .
H9B H Uiso 0.40860 0.51900 0.59200 1.000 0.0190 c RU . .
H10A H Uiso 0.64840 0.45910 0.57270 1.000 0.0200 c RU . .
H10B H Uiso 0.67230 0.31060 0.63470 1.000 0.0200 c RU . .
H11A H Uiso 0.69790 0.48570 0.68510 1.000 0.0190 c RU . .
H11B H Uiso 0.61790 0.39280 0.74730 1.000 0.0190 c RU . .
H13 H Uiso 0.22760 0.46180 0.55930 1.000 0.0280 c RU . .
H14 H Uiso 0.07650 0.59920 0.45810 1.000 0.0380 c RU . .
H15 H Uiso -0.12420 0.78550 0.48570 1.000 0.0380 c RU . .
H16 H Uiso -0.17600 0.83300 0.61530 1.000 0.0330 c RU . .
H17 H Uiso -0.02020 0.70420 0.71450 1.000 0.0240 c RU . .
H19 H Uiso -0.03500 0.44850 0.73930 1.000 0.0240 c RU . .
H20 H Uiso -0.13540 0.29070 0.81810 1.000 0.0270 c RU . .
H21 H Uiso -0.01600 0.10060 0.91790 1.000 0.0270 c RU . .
H22 H Uiso 0.20150 0.07400 0.94260 1.000 0.0420 c RU . .
H23 H Uiso 0.30160 0.23350 0.86540 1.000 0.0380 c RU . .
H25 H Uiso 0.64060 0.72560 0.57710 1.000 0.0190 c RU . .
H26 H Uiso 0.61430 0.86630 0.44340 1.000 0.0220 c RU . .
H27 H Uiso 0.39880 0.96110 0.39160 1.000 0.0250 c RU . .
H28 H Uiso 0.20980 0.91490 0.47350 1.000 0.0230 c RU . .
H29 H Uiso 0.23460 0.77520 0.60810 1.000 0.0190 c RU . .
H31 H Uiso 0.70390 0.55230 0.79920 1.000 0.0220 c RU . .
H32 H Uiso 0.78580 0.67880 0.84800 1.000 0.0300 c RU . .
H33 H Uiso 0.66820 0.91690 0.83130 1.000 0.0330 c RU . .
H34 H Uiso 0.46260 1.02990 0.76690 1.000 0.0310 c RU . .
H35 H Uiso 0.38300 0.90640 0.71380 1.000 0.0240 c RU . .

loop_
_atom_type_symbol
_atom_type_description
_atom_type_scat_dispersion_real
_atom_type_scat_dispersion_imag
_atom_type_scat_source
C C 0.0033 0.0016 ' International Tables Vol C Tables 4.2.6.8 and 6.1.1.4'
H H 0.0000 0.0000 ' International Tables Vol C Tables 4.2.6.8 and 6.1.1.4'
F F 0.0171 0.0103 ' International Tables Vol C Tables 4.2.6.8 and 6.1.1.4'
N N 0.0061 0.0033 ' International Tables Vol C Tables 4.2.6.8 and 6.1.1.4'
O O 0.0106 0.0060 ' International Tables Vol C Tables 4.2.6.8 and 6.1.1.4'
P P 0.1023 0.0942 ' International Tables Vol C Tables 4.2.6.8 and 6.1.1.4'
Ru Ru -1.2594 0.8363 ' International Tables Vol C Tables 4.2.6.8 and 6.1.1.4'

loop_
_geom_angle_atom_site_label_1
_geom_angle_atom_site_label_2
_geom_angle_atom_site_label_3
_geom_angle
_geom_angle_publ_flag
P1 Ru1 P2 95.39(2) yes
P1 Ru1 O1 83.53(4) yes
P1 Ru1 O3 99.98(5) yes
P1 Ru1 N1 93.13(6) yes
P1 Ru1 N2 171.05(6) yes
P2 Ru1 O1 93.93(4) yes
P2 Ru1 O3 87.40(5) yes
P2 Ru1 N1 171.03(6) yes
P2 Ru1 N2 92.33(6) yes
O1 Ru1 O3 176.13(6) yes
O1 Ru1 N1 84.22(7) yes
O1 Ru1 N2 91.45(7) yes
O3 Ru1 N1 93.90(7) yes
O3 Ru1 N2 84.86(7) yes
N1 Ru1 N2 78.97(8) yes
Ru1 P1 C8 114.94(8) yes
Ru1 P1 C12 120.13(7) yes
Ru1 P1 C18 114.14(7) yes
C8 P1 C12 104.53(10) yes
C8 P1 C18 99.97(10) yes
C12 P1 C18 100.34(10) yes
Ru1 P2 C11 115.43(7) yes
Ru1 P2 C24 123.10(8) yes
Ru1 P2 C30 110.13(7) yes
C11 P2 C24 103.01(9) yes
C11 P2 C30 103.86(10) yes
C24 P2 C30 98.60(9) yes
Ru1 O1 C1 128.42(14) yes
Ru1 O3 C3 130.09(14) yes
Ru1 N1 C5 109.17(16) yes
Ru1 N2 C6 110.79(15) yes
O1 C1 O2 130.9(2) yes
O1 C1 C2 112.97(19) yes
O2 C1 C2 116.2(2) yes
Ru1 N1 H1A 112(2) no
C5 N1 H1 110.1(19) no
Ru1 N1 H1 105.3(19) no
H1 N1 H1A 109(3) no
C5 N1 H1A 111.1(18) no
F1 C2 F3 107.9(4) yes
F1 C2 F2 108.5(4) yes
F1B C2 F3B 111.5(5) yes
F1B C2 C1 112.5(4) yes
F2 C2 F3 104.1(4) yes
F2 C2 C1 108.2(3) yes
F2A C2 F3A 115.8(6) yes
F2A C2 C1 114.2(4) yes
F2B C2 F3B 100.2(5) yes
F2B C2 C1 113.2(3) yes
F3 C2 C1 110.5(2) yes
F3A C2 C1 109.7(4) yes
F3B C2 C1 115.3(3) yes
Ru1 N2 H2A 112.1(19) no
F1 C2 C1 116.8(3) yes
F1A C2 F2A 104.3(5) yes
F1A C2 F3A 106.2(5) yes
F1A C2 C1 105.7(3) yes
F1B C2 F2B 102.8(5) yes
Ru1 N2 H2 108(2) no
H2 N2 H2A 107(3) no
C6 N2 H2 109.1(18) no
C6 N2 H2A 110(2) no
O3 C3 O4 130.5(2) yes
O4 C3 C4 117.8(2) yes
O3 C3 C4 111.62(19) yes
F4 C4 F6 106.0(2) yes
F4 C4 F5 107.5(2) yes
F5 C4 C3 112.6(2) yes
F4 C4 C3 110.57(17) yes
F5 C4 F6 107.04(18) yes
F6 C4 C3 112.74(19) yes
N1 C5 C6 108.23(18) yes
N2 C6 C5 108.10(18) yes
P1 C8 C9 113.50(14) yes
C8 C9 C10 116.26(17) no
C9 C10 C11 117.71(18) no
P2 C11 C10 116.08(15) yes
P1 C12 C13 124.07(16) yes
C13 C12 C17 118.7(2) no
P1 C12 C17 117.24(15) yes
C12 C13 C14 120.2(2) no
C13 C14 C15 120.4(2) no
C14 C15 C16 119.9(2) no
C15 C16 C17 120.1(2) no
C12 C17 C16 120.7(2) no
C19 C18 C23 117.7(2) no
P1 C18 C23 119.00(18) yes
P1 C18 C19 123.27(16) yes
C18 C19 C20 121.0(2) no
C19 C20 C21 120.7(2) no
C20 C21 C22 119.3(2) no
C21 C22 C23 120.3(3) no
C18 C23 C22 121.1(2) no
P2 C24 C25 119.82(17) yes
C25 C24 C29 119.06(18) no
P2 C24 C29 121.13(16) yes
C24 C25 C26 120.4(2) no
C25 C26 C27 120.0(2) no
C26 C27 C28 120.1(2) no
C27 C28 C29 120.1(2) no
C24 C29 C28 120.3(2) no
C31 C30 C35 118.6(2) no
P2 C30 C31 123.38(16) yes
P2 C30 C35 117.83(17) yes
C30 C31 C32 120.4(2) no
C31 C32 C33 120.9(2) no
C32 C33 C34 119.3(3) no
C33 C34 C35 120.3(2) no
C30 C35 C34 120.5(2) no
N1 C5 H5A 110.00 no
N1 C5 H5B 110.00 no
C6 C5 H5A 110.00 no
C6 C5 H5B 110.00 no
H5A C5 H5B 108.00 no
N2 C6 H6A 110.00 no
N2 C6 H6B 110.00 no
C5 C6 H6A 110.00 no
C5 C6 H6B 110.00 no
H6A C6 H6B 108.00 no
P1 C8 H8A 109.00 no
P1 C8 H8B 109.00 no
C9 C8 H8A 109.00 no
C9 C8 H8B 109.00 no
H8A C8 H8B 108.00 no
C8 C9 H9A 108.00 no
C8 C9 H9B 108.00 no
C10 C9 H9A 108.00 no
C10 C9 H9B 108.00 no
H9A C9 H9B 107.00 no
C9 C10 H10A 108.00 no
C9 C10 H10B 108.00 no
C11 C10 H10A 108.00 no
C11 C10 H10B 108.00 no
H10A C10 H10B 107.00 no
P2 C11 H11A 108.00 no
P2 C11 H11B 108.00 no
C10 C11 H11A 108.00 no
C10 C11 H11B 108.00 no
H11A C11 H11B 107.00 no
C12 C13 H13 120.00 no
C14 C13 H13 120.00 no
C13 C14 H14 120.00 no
C15 C14 H14 120.00 no
C14 C15 H15 120.00 no
C16 C15 H15 120.00 no
C15 C16 H16 120.00 no
C17 C16 H16 120.00 no
C12 C17 H17 120.00 no
C16 C17 H17 120.00 no
C18 C19 H19 119.00 no
C20 C19 H19 120.00 no
C19 C20 H20 120.00 no
C21 C20 H20 120.00 no
C20 C21 H21 120.00 no
C22 C21 H21 120.00 no
C21 C22 H22 120.00 no
C23 C22 H22 120.00 no
C18 C23 H23 120.00 no
C22 C23 H23 119.00 no
C24 C25 H25 120.00 no
C26 C25 H25 120.00 no
C25 C26 H26 120.00 no
C27 C26 H26 120.00 no
C26 C27 H27 120.00 no
C28 C27 H27 120.00 no
C27 C28 H28 120.00 no
C29 C28 H28 120.00 no
C24 C29 H29 120.00 no
C28 C29 H29 120.00 no
C30 C31 H31 120.00 no
C32 C31 H31 120.00 no
C31 C32 H32 120.00 no
C33 C32 H32 120.00 no
C32 C33 H33 120.00 no
C34 C33 H33 120.00 no
C33 C34 H34 120.00 no
C35 C34 H34 120.00 no
C30 C35 H35 120.00 no
C34 C35 H35 120.00 no

loop_
_geom_bond_atom_site_label_1
_geom_bond_atom_site_label_2
_geom_bond_distance
_geom_bond_publ_flag
Ru1 P1 2.2894(6) yes
Ru1 P2 2.2831(6) yes
Ru1 O1 2.1121(15) yes
Ru1 O3 2.1079(15) yes
Ru1 N1 2.169(2) yes
Ru1 N2 2.163(2) yes
P1 C8 1.840(2) yes
P1 C12 1.829(2) yes
P1 C18 1.853(2) yes
P2 C11 1.843(2) yes
P2 C24 1.838(2) yes
P2 C30 1.833(2) yes
F1 C2 1.301(6) yes
F1A C2 1.435(8) yes
F1B C2 1.281(7) yes
F2 C2 1.359(7) yes
F2A C2 1.288(9) yes
F2B C2 1.389(8) yes
F3 C2 1.367(6) yes
F3A C2 1.265(7) yes
F3B C2 1.346(8) yes
F4 C4 1.339(3) yes
F5 C4 1.330(3) yes
F6 C4 1.334(3) yes
O1 C1 1.262(3) yes
O2 C1 1.220(3) yes
O3 C3 1.255(3) yes
O4 C3 1.230(3) yes
N1 C5 1.484(3) yes
N2 C6 1.482(3) yes
C1 C2 1.544(3) no
N1 H1A 0.87(3) no
N1 H1 0.86(3) no
N2 H2 0.86(3) no
N2 H2A 0.84(3) no
C3 C4 1.545(3) no
C5 C6 1.500(4) no
C8 C9 1.538(3) no
C9 C10 1.530(3) no
C10 C11 1.539(3) no
C12 C13 1.393(3) no
C12 C17 1.397(3) no
C13 C14 1.388(3) no
C14 C15 1.384(4) no
C15 C16 1.377(3) no
C16 C17 1.386(3) no
C18 C23 1.390(3) no
C18 C19 1.389(3) no
C19 C20 1.388(3) no
C20 C21 1.375(3) no
C21 C22 1.376(4) no
C22 C23 1.393(4) no
C24 C29 1.393(3) no
C24 C25 1.400(3) no
C25 C26 1.384(3) no
C26 C27 1.389(3) no
C27 C28 1.384(3) no
C28 C29 1.390(3) no
C30 C31 1.391(3) no
C30 C35 1.402(3) no
C31 C32 1.389(4) no
C32 C33 1.375(4) no
C33 C34 1.392(4) no
C34 C35 1.386(4) no
C5 H5A 0.9900 no
C5 H5B 0.9900 no
C6 H6A 0.9900 no
C6 H6B 0.9900 no
C8 H8A 0.9900 no
C8 H8B 0.9900 no
C9 H9A 0.9900 no
C9 H9B 0.9900 no
C10 H10A 0.9900 no
C10 H10B 0.9900 no
C11 H11A 0.9900 no
C11 H11B 0.9900 no
C13 H13 0.9500 no
C14 H14 0.9500 no
C15 H15 0.9500 no
C16 H16 0.9500 no
C17 H17 0.9500 no
C19 H19 0.9500 no
C20 H20 0.9500 no
C21 H21 0.9500 no
C22 H22 0.9500 no
C23 H23 0.9500 no
C25 H25 0.9500 no
C26 H26 0.9500 no
C27 H27 0.9500 no
C28 H28 0.9500 no
C29 H29 0.9500 no
C31 H31 0.9500 no
C32 H32 0.9500 no
C33 H33 0.9500 no
C34 H34 0.9500 no
C35 H35 0.9500 no

loop_
_geom_hbond_atom_site_label_D
_geom_hbond_atom_site_label_H
_geom_hbond_atom_site_label_A
_geom_hbond_distance_DH
_geom_hbond_distance_HA
_geom_hbond_distance_DA
_geom_hbond_angle_DHA
_geom_hbond_site_symmetry_A
_geom_hbond_publ_flag
N1 H1 O4 0.86(3) 2.10(3) 2.868(3) 147(3) . yes
N2 H2 O2 0.86(3) 2.15(3) 2.909(3) 147(3) . yes
C6 H6B O2 0.9900 2.4700 3.246(3) 135.00 2_667 yes
C6 H6B F2A 0.9900 2.3600 3.039(9) 125.00 2_667 yes
C22 H22 F2A 0.9500 2.3700 3.267(8) 158.00 2_657 yes
C23 H23 O1 0.9500 2.3700 3.110(3) 135.00 . yes
C23 H23 F1 0.9500 2.3700 3.251(6) 154.00 . yes
C23 H23 F3B 0.9500 2.4900 3.395(9) 160.00 . yes
C29 H29 O3 0.9500 2.4300 3.087(2) 126.00 . yes

loop_
_geom_torsion_atom_site_label_1
_geom_torsion_atom_site_label_2
_geom_torsion_atom_site_label_3
_geom_torsion_atom_site_label_4
_geom_torsion
_geom_torsion_publ_flag
P2 Ru1 P1 C8 41.15(8) no
P2 Ru1 P1 C12 -85.00(9) no
P2 Ru1 P1 C18 155.83(8) no
O1 Ru1 P1 C8 -52.21(9) no
O1 Ru1 P1 C12 -178.35(9) no
O1 Ru1 P1 C18 62.47(9) no
O3 Ru1 P1 C8 129.45(9) no
O3 Ru1 P1 C12 3.31(10) no
O3 Ru1 P1 C18 -115.87(9) no
N1 Ru1 P1 C8 -136.03(9) no
N1 Ru1 P1 C12 97.83(10) no
N1 Ru1 P1 C18 -21.35(10) no
P1 Ru1 P2 C11 -61.91(8) no
P1 Ru1 P2 C24 65.51(8) no
P1 Ru1 P2 C30 -179.08(7) no
O1 Ru1 P2 C11 21.95(9) no
O1 Ru1 P2 C24 149.37(9) no
O1 Ru1 P2 C30 -95.22(8) no
O3 Ru1 P2 C11 -161.69(9) no
O3 Ru1 P2 C24 -34.28(9) no
O3 Ru1 P2 C30 81.13(8) no
N2 Ru1 P2 C11 113.57(9) no
N2 Ru1 P2 C24 -119.02(10) no
N2 Ru1 P2 C30 -3.61(9) no
P1 Ru1 O1 C1 161.20(17) no
P2 Ru1 O1 C1 66.20(17) no
N1 Ru1 O1 C1 -104.98(18) no
N2 Ru1 O1 C1 -26.23(18) no
P1 Ru1 O3 C3 91.70(18) no
P2 Ru1 O3 C3 -173.28(19) no
N1 Ru1 O3 C3 -2.17(19) no
N2 Ru1 O3 C3 -80.70(19) no
P1 Ru1 N1 C5 158.02(16) no
O1 Ru1 N1 C5 74.85(16) no
O3 Ru1 N1 C5 -101.75(16) no
N2 Ru1 N1 C5 -17.77(16) no
P2 Ru1 N2 C6 170.42(13) no
O1 Ru1 N2 C6 -95.58(14) no
O3 Ru1 N2 C6 83.24(14) no
N1 Ru1 N2 C6 -11.76(14) no
C18 P1 C8 C9 165.58(16) no
Ru1 P1 C18 C23 -62.3(2) no
C8 P1 C18 C23 60.9(2) no
C12 P1 C18 C23 167.85(19) no
C8 P1 C12 C17 -175.10(18) no
Ru1 P1 C18 C19 118.96(17) no
C8 P1 C18 C19 -117.82(18) no
C12 P1 C18 C19 -10.9(2) no
Ru1 P1 C12 C13 137.78(17) no
C8 P1 C12 C13 6.9(2) no
C18 P1 C12 C13 -96.3(2) no
Ru1 P1 C12 C17 -44.3(2) no
C18 P1 C12 C17 81.66(19) no
Ru1 P1 C8 C9 -71.75(16) no
C12 P1 C8 C9 62.06(18) no
Ru1 P2 C30 C31 97.71(18) no
C11 P2 C30 C31 -26.5(2) no
C24 P2 C30 C31 -132.22(19) no
Ru1 P2 C30 C35 -77.15(17) no
Ru1 P2 C11 C10 91.65(15) no
C24 P2 C11 C10 -45.28(18) no
C30 P2 C11 C10 -147.70(16) no
C11 P2 C30 C35 158.69(16) no
C24 P2 C30 C35 52.92(18) no
Ru1 P2 C24 C29 -6.0(2) no
C11 P2 C24 C29 126.59(17) no
C30 P2 C24 C29 -126.94(18) no
C11 P2 C24 C25 -53.91(19) no
Ru1 P2 C24 C25 173.50(13) no
C30 P2 C24 C25 52.56(18) no
Ru1 O1 C1 O2 -2.0(4) no
Ru1 O1 C1 C2 179.53(13) no
Ru1 O3 C3 O4 -3.7(4) no
Ru1 O3 C3 C4 -179.96(13) no
Ru1 N1 C5 C6 44.3(2) no
Ru1 N2 C6 C5 39.0(2) no
O4 C3 C4 F6 136.5(2) no
O4 C3 C4 F5 15.3(3) no
O3 C3 C4 F5 -167.98(19) no
O4 C3 C4 F4 -105.0(2) no
O3 C3 C4 F4 71.7(3) no
O3 C3 C4 F6 -46.7(3) no
N1 C5 C6 N2 -55.2(2) no
P1 C8 C9 C10 108.19(18) no
C8 C9 C10 C11 -57.3(2) no
C9 C10 C11 P2 -37.0(2) no
P1 C12 C13 C14 -179.33(19) no
P1 C12 C17 C16 -179.06(18) no
C13 C12 C17 C16 -1.0(3) no
C17 C12 C13 C14 2.7(3) no
C12 C13 C14 C15 -2.0(4) no
C13 C14 C15 C16 -0.6(4) no
C14 C15 C16 C17 2.3(4) no
C15 C16 C17 C12 -1.6(4) no
C23 C18 C19 C20 -1.4(3) no
P1 C18 C19 C20 177.35(16) no
C19 C18 C23 C22 2.0(4) no
P1 C18 C23 C22 -176.8(2) no
C18 C19 C20 C21 -0.3(3) no
C19 C20 C21 C22 1.5(3) no
C20 C21 C22 C23 -0.9(4) no
C21 C22 C23 C18 -0.9(4) no
P2 C24 C25 C26 -179.80(16) no
C25 C24 C29 C28 0.6(3) no
C29 C24 C25 C26 -0.3(3) no
P2 C24 C29 C28 -179.92(16) no
C24 C25 C26 C27 0.0(3) no
C25 C26 C27 C28 0.0(3) no
C26 C27 C28 C29 0.3(3) no
C27 C28 C29 C24 -0.6(3) no
P2 C30 C31 C32 -177.42(17) no
C35 C30 C31 C32 -2.6(3) no
P2 C30 C35 C34 176.60(18) no
C31 C30 C35 C34 1.5(3) no
C30 C31 C32 C33 1.5(3) no
C31 C32 C33 C34 0.8(4) no
C32 C33 C34 C35 -1.9(4) no
C33 C34 C35 C30 0.8(4) no
